data_7210849
loop_
_publ_author_name
'Liu, Lu'
'Huang, Chao'
'Wang, Zhengchuang'
'Wu, Dongqing'
'Hou, Hongwei'
'Fan, Yaoting'

_publ_section_title
;
 Entangled Zn(ii)/Cd(ii) coordination complexes based on a flexible
 bis(methylbenzimidazole) ligand and different dicarboxylates
;
_journal_issue 35
_journal_name_full CrystEngComm
_journal_page_first 7095
_journal_paper_doi 10.1039/c3ce40823j
_journal_volume 15
_journal_year 2013
_chemical_formula_moiety 'C21 H21 N2 O4 Zn'
_chemical_formula_sum 'C21 H21 N2 O4 Zn'
_chemical_formula_weight 430.79
_chemical_name_systematic
; 
 ? 
;
_space_group_IT_number 14
_symmetry_cell_setting monoclinic
_symmetry_space_group_name_Hall '-P 2ybc'
_symmetry_space_group_name_H-M 'P 1 21/c 1'
_atom_sites_solution_hydrogens geom
_atom_sites_solution_primary direct
_atom_sites_solution_secondary difmap
_audit_creation_method SHELXL-97
_cell_angle_alpha 90.00
_cell_angle_beta 104.391(8)
_cell_angle_gamma 90.00
_cell_formula_units_Z 4
_cell_length_a 11.0165(9)
_cell_length_b 10.8877(8)
_cell_length_c 16.1364(13)
_cell_measurement_temperature 293(2)
_cell_volume 1874.7(3)
_computing_structure_refinement 'SHELXL-97 (Sheldrick, 1997)'
_computing_structure_solution 'SHELXS-97 (Sheldrick, 1990)'
_diffrn_ambient_temperature 293(2)
_diffrn_measured_fraction_theta_full 0.996
_diffrn_measured_fraction_theta_max 0.996
_diffrn_radiation_monochromator graphite
_diffrn_radiation_source 'fine-focus sealed tube'
_diffrn_radiation_type MoK\a
_diffrn_radiation_wavelength 0.71073
_diffrn_reflns_av_R_equivalents 0.0717
_diffrn_reflns_av_sigmaI/netI 0.1427
_diffrn_reflns_limit_h_max 13
_diffrn_reflns_limit_h_min -11
_diffrn_reflns_limit_k_max 12
_diffrn_reflns_limit_k_min -12
_diffrn_reflns_limit_l_max 19
_diffrn_reflns_limit_l_min -15
_diffrn_reflns_number 6542
_diffrn_reflns_theta_full 24.99
_diffrn_reflns_theta_max 24.99
_diffrn_reflns_theta_min 3.18
_exptl_absorpt_coefficient_mu 1.341
_exptl_absorpt_correction_T_max 0.7944
_exptl_absorpt_correction_T_min 0.7391
_exptl_absorpt_correction_type multi-scan
_exptl_absorpt_process_details sadabs
_exptl_crystal_density_diffrn 1.526
_exptl_crystal_density_method 'not measured'
_exptl_crystal_F_000 892
_exptl_crystal_size_max 0.24
_exptl_crystal_size_mid 0.20
_exptl_crystal_size_min 0.18
_refine_diff_density_max 0.635
_refine_diff_density_min -0.652
_refine_diff_density_rms 0.092
_refine_ls_extinction_method none
_refine_ls_goodness_of_fit_ref 0.891
_refine_ls_hydrogen_treatment constr
_refine_ls_matrix_type full
_refine_ls_number_parameters 254
_refine_ls_number_reflns 3284
_refine_ls_number_restraints 0
_refine_ls_restrained_S_all 0.891
_refine_ls_R_factor_all 0.1107
_refine_ls_R_factor_gt 0.0563
_refine_ls_shift/su_max 0.000
_refine_ls_shift/su_mean 0.000
_refine_ls_structure_factor_coef Fsqd
_refine_ls_weighting_details 'calc w=1/[\s^2^(Fo^2^)+(0.0082P)^2^+0.0000P] where P=(Fo^2^+2Fc^2^)/3'
_refine_ls_weighting_scheme calc
_refine_ls_wR_factor_gt 0.0779
_refine_ls_wR_factor_ref 0.0931
_reflns_number_gt 2051
_reflns_number_total 3284
_reflns_threshold_expression >2sigma(I)
_cod_data_source_file c3ce40823j.txt
_cod_data_source_block complex1
_cod_original_sg_symbol_H-M 'P 21/c'
_cod_database_code 7210849

loop_
_symmetry_equiv_pos_as_xyz
'x, y, z'
'-x, y+1/2, -z+1/2'
'-x, -y, -z'
'x, -y-1/2, z-1/2'

loop_
_atom_site_label
_atom_site_type_symbol
_atom_site_fract_x
_atom_site_fract_y
_atom_site_fract_z
_atom_site_U_iso_or_equiv
_atom_site_adp_type
_atom_site_occupancy
_atom_site_symmetry_multiplicity
_atom_site_calc_flag
_atom_site_refinement_flags
Zn1 Zn 0.12903(5) 0.47972(5) 0.48745(3) 0.02827(19) Uani 1 1 d .
O1 O 0.0133(3) 0.3906(3) 0.38631(18) 0.0378(10) Uani 1 1 d .
O2 O -0.1796(3) 0.4125(3) 0.40487(18) 0.0402(10) Uani 1 1 d .
O3 O 0.0967(3) 0.1584(3) 0.06743(19) 0.0409(10) Uani 1 1 d .
O4 O -0.0961(3) 0.1388(3) 0.0858(2) 0.0401(10) Uani 1 1 d .
N1 N 0.2930(3) 0.4237(4) 0.4652(2) 0.0247(10) Uani 1 1 d .
N2 N 0.4821(4) 0.3411(4) 0.4778(2) 0.0264(10) Uani 1 1 d .
C2 C 0.0107(5) 0.1868(5) 0.1017(3) 0.0289(13) Uani 1 1 d .
C4 C 0.0399(5) 0.2843(5) 0.1715(3) 0.0403(15) Uani 1 1 d .
H4A H 0.0421 0.2448 0.2257 0.048 Uiso 1 1 calc R
H4B H 0.1232 0.3161 0.1747 0.048 Uiso 1 1 calc R
C5 C -0.0491(5) 0.3909(5) 0.1611(3) 0.0300(13) Uani 1 1 d .
C6 C -0.0369(5) 0.4832(5) 0.1043(3) 0.0501(17) Uani 1 1 d .
H6 H 0.0232 0.4745 0.0731 0.060 Uiso 1 1 calc R
C7 C -0.1390(5) 0.4051(5) 0.2076(3) 0.0316(13) Uani 1 1 d .
C14 C -0.2135(5) 0.5097(5) 0.1950(3) 0.0475(16) Uani 1 1 d .
H14 H -0.2745 0.5190 0.2254 0.057 Uiso 1 1 calc R
C15 C -0.1988(7) 0.5999(6) 0.1384(4) 0.069(2) Uani 1 1 d .
H15 H -0.2492 0.6695 0.1316 0.083 Uiso 1 1 calc R
C16 C -0.1109(7) 0.5879(6) 0.0922(4) 0.068(2) Uani 1 1 d .
H16 H -0.1010 0.6484 0.0538 0.082 Uiso 1 1 calc R
C18 C 0.5018(5) 0.3819(5) 0.3273(3) 0.0423(15) Uani 1 1 d .
H18 H 0.5803 0.3466 0.3327 0.051 Uiso 1 1 calc R
C19 C 0.4430(5) 0.3835(4) 0.3945(3) 0.0271(12) Uani 1 1 d .
C20 C 0.3262(4) 0.4351(4) 0.3872(3) 0.0234(11) Uani 1 1 d .
C21 C 0.2613(5) 0.4905(5) 0.3109(3) 0.0356(14) Uani 1 1 d .
H21 H 0.1834 0.5271 0.3052 0.043 Uiso 1 1 calc R
C22 C 0.3197(5) 0.4877(5) 0.2444(3) 0.0422(15) Uani 1 1 d .
H22 H 0.2789 0.5222 0.1921 0.051 Uiso 1 1 calc R
C23 C 0.4363(5) 0.4356(5) 0.2527(3) 0.0457(16) Uani 1 1 d .
H23 H 0.4718 0.4369 0.2061 0.055 Uiso 1 1 calc R
C25 C 0.3893(5) 0.3663(4) 0.5168(3) 0.0270(12) Uani 1 1 d .
C27 C 0.6012(4) 0.2758(5) 0.5118(3) 0.0365(14) Uani 1 1 d .
H27A H 0.6215 0.2785 0.5739 0.044 Uiso 1 1 calc R
H27B H 0.6675 0.3178 0.4932 0.044 Uiso 1 1 calc R
C28 C 0.3932(4) 0.3317(5) 0.6078(3) 0.0345(13) Uani 1 1 d .
H28A H 0.3354 0.3821 0.6283 0.052 Uiso 1 1 calc R
H28B H 0.4764 0.3441 0.6430 0.052 Uiso 1 1 calc R
H28C H 0.3704 0.2469 0.6100 0.052 Uiso 1 1 calc R
C30 C -0.1025(5) 0.3774(5) 0.3638(3) 0.0305(13) Uani 1 1 d .
C32 C -0.1545(5) 0.3173(5) 0.2765(3) 0.0381(14) Uani 1 1 d .
H32A H -0.1098 0.2415 0.2729 0.046 Uiso 1 1 calc R
H32B H -0.2425 0.2979 0.2692 0.046 Uiso 1 1 calc R
C48 C 0.5963(5) 0.1430(4) 0.4831(3) 0.0370(14) Uani 1 1 d .
H48A H 0.6797 0.1080 0.5014 0.044 Uiso 1 1 calc R
H48B H 0.5719 0.1406 0.4210 0.044 Uiso 1 1 calc R
C49 C 0.5071(5) 0.0645(4) 0.5169(3) 0.0328(13) Uani 1 1 d .
H49A H 0.5359 0.0613 0.5788 0.039 Uiso 1 1 calc R
H49B H 0.4254 0.1036 0.5029 0.039 Uiso 1 1 calc R

loop_
_atom_site_aniso_label
_atom_site_aniso_U_11
_atom_site_aniso_U_22
_atom_site_aniso_U_33
_atom_site_aniso_U_23
_atom_site_aniso_U_13
_atom_site_aniso_U_12
Zn1 0.0241(4) 0.0332(4) 0.0310(3) 0.0006(3) 0.0134(2) 0.0002(3)
O1 0.029(2) 0.049(3) 0.035(2) -0.0102(17) 0.0072(16) -0.001(2)
O2 0.039(2) 0.051(3) 0.0334(19) -0.0129(17) 0.0145(17) -0.005(2)
O3 0.041(3) 0.042(2) 0.046(2) -0.0129(18) 0.0226(18) -0.001(2)
O4 0.031(2) 0.042(3) 0.050(2) -0.0108(18) 0.0146(17) -0.005(2)
N1 0.021(2) 0.029(3) 0.026(2) -0.0003(18) 0.0103(17) -0.001(2)
N2 0.021(3) 0.021(3) 0.039(2) -0.0052(19) 0.0113(19) -0.004(2)
C2 0.027(3) 0.033(3) 0.028(3) -0.001(2) 0.011(2) 0.003(3)
C4 0.030(3) 0.055(4) 0.037(3) -0.020(3) 0.009(2) 0.002(3)
C5 0.040(4) 0.026(3) 0.022(3) -0.009(2) 0.003(2) -0.001(3)
C6 0.071(5) 0.049(4) 0.032(3) -0.005(3) 0.018(3) -0.012(4)
C7 0.032(3) 0.032(3) 0.024(3) -0.012(2) -0.005(2) 0.004(3)
C14 0.040(4) 0.053(5) 0.043(3) -0.014(3) 0.000(3) 0.013(3)
C15 0.090(7) 0.040(5) 0.057(5) -0.015(4) -0.020(4) 0.022(4)
C16 0.115(7) 0.032(4) 0.042(4) 0.006(3) -0.009(4) -0.010(4)
C18 0.045(4) 0.037(4) 0.053(4) -0.009(3) 0.028(3) 0.000(3)
C19 0.028(3) 0.024(3) 0.030(3) -0.005(2) 0.010(2) -0.005(3)
C20 0.026(3) 0.019(3) 0.030(3) -0.004(2) 0.015(2) -0.004(2)
C21 0.035(3) 0.041(4) 0.033(3) -0.005(2) 0.013(2) 0.000(3)
C22 0.046(4) 0.054(4) 0.027(3) -0.007(3) 0.009(3) -0.001(3)
C23 0.056(4) 0.054(4) 0.036(3) -0.017(3) 0.028(3) -0.013(4)
C25 0.035(3) 0.018(3) 0.031(3) 0.000(2) 0.013(2) -0.009(3)
C27 0.023(3) 0.029(4) 0.059(3) -0.005(3) 0.013(3) 0.004(3)
C28 0.037(4) 0.033(3) 0.037(3) 0.005(2) 0.016(2) 0.002(3)
C30 0.035(4) 0.027(3) 0.032(3) 0.002(2) 0.013(3) -0.003(3)
C32 0.039(4) 0.043(4) 0.035(3) -0.015(3) 0.015(2) -0.010(3)
C48 0.039(4) 0.029(3) 0.047(3) 0.007(3) 0.019(3) 0.012(3)
C49 0.038(3) 0.025(3) 0.037(3) -0.002(2) 0.013(2) 0.003(3)

loop_
_atom_type_symbol
_atom_type_description
_atom_type_scat_dispersion_real
_atom_type_scat_dispersion_imag
_atom_type_scat_source
C C 0.0033 0.0016 'International Tables Vol C Tables 4.2.6.8 and 6.1.1.4'
H H 0.0000 0.0000 'International Tables Vol C Tables 4.2.6.8 and 6.1.1.4'
N N 0.0061 0.0033 'International Tables Vol C Tables 4.2.6.8 and 6.1.1.4'
O O 0.0106 0.0060 'International Tables Vol C Tables 4.2.6.8 and 6.1.1.4'
Zn Zn 0.2839 1.4301 'International Tables Vol C Tables 4.2.6.8 and 6.1.1.4'

loop_
_geom_angle_atom_site_label_1
_geom_angle_atom_site_label_2
_geom_angle_atom_site_label_3
_geom_angle
_geom_angle_site_symmetry_1
_geom_angle_site_symmetry_3
N1 Zn1 O2 104.83(14) . 3_566
N1 Zn1 O1 97.04(14) . .
O2 Zn1 O1 158.12(13) 3_566 .
N1 Zn1 O3 101.04(15) . 4_566
O2 Zn1 O3 86.57(13) 3_566 4_566
O1 Zn1 O3 89.03(13) . 4_566
N1 Zn1 O4 100.84(15) . 2
O2 Zn1 O4 88.70(14) 3_566 2
O1 Zn1 O4 87.45(13) . 2
O3 Zn1 O4 158.09(14) 4_566 2
N1 Zn1 Zn1 170.51(11) . 3_566
O2 Zn1 Zn1 82.45(10) 3_566 3_566
O1 Zn1 Zn1 75.77(10) . 3_566
O3 Zn1 Zn1 72.97(10) 4_566 3_566
O4 Zn1 Zn1 85.21(10) 2 3_566
C30 O1 Zn1 132.6(3) . .
C30 O2 Zn1 122.8(3) . 3_566
C2 O3 Zn1 136.3(4) . 4_565
C2 O4 Zn1 119.1(3) . 2_545
C25 N1 C20 105.0(4) . .
C25 N1 Zn1 129.7(3) . .
C20 N1 Zn1 125.2(3) . .
C25 N2 C19 107.1(4) . .
C25 N2 C27 129.0(4) . .
C19 N2 C27 123.8(4) . .
O3 C2 O4 125.6(5) . .
O3 C2 C4 117.1(5) . .
O4 C2 C4 117.2(5) . .
C5 C4 C2 116.4(4) . .
C5 C4 H4A 108.2 . .
C2 C4 H4A 108.2 . .
C5 C4 H4B 108.2 . .
C2 C4 H4B 108.2 . .
H4A C4 H4B 107.3 . .
C6 C5 C7 118.3(5) . .
C6 C5 C4 117.7(5) . .
C7 C5 C4 123.9(5) . .
C16 C6 C5 122.5(6) . .
C16 C6 H6 118.8 . .
C5 C6 H6 118.8 . .
C14 C7 C5 119.1(5) . .
C14 C7 C32 117.1(5) . .
C5 C7 C32 123.6(5) . .
C15 C14 C7 121.3(6) . .
C15 C14 H14 119.4 . .
C7 C14 H14 119.4 . .
C14 C15 C16 120.6(6) . .
C14 C15 H15 119.7 . .
C16 C15 H15 119.7 . .
C15 C16 C6 118.3(6) . .
C15 C16 H16 120.9 . .
C6 C16 H16 120.9 . .
C23 C18 C19 115.6(5) . .
C23 C18 H18 122.2 . .
C19 C18 H18 122.2 . .
N2 C19 C20 106.1(4) . .
N2 C19 C18 131.1(5) . .
C20 C19 C18 122.8(4) . .
C19 C20 N1 109.5(4) . .
C19 C20 C21 120.7(4) . .
N1 C20 C21 129.8(4) . .
C22 C21 C20 116.1(5) . .
C22 C21 H21 121.9 . .
C20 C21 H21 121.9 . .
C21 C22 C23 122.4(5) . .
C21 C22 H22 118.8 . .
C23 C22 H22 118.8 . .
C18 C23 C22 122.3(5) . .
C18 C23 H23 118.8 . .
C22 C23 H23 118.8 . .
N1 C25 N2 112.3(4) . .
N1 C25 C28 123.6(5) . .
N2 C25 C28 124.1(4) . .
N2 C27 C48 112.7(4) . .
N2 C27 H27A 109.1 . .
C48 C27 H27A 109.1 . .
N2 C27 H27B 109.1 . .
C48 C27 H27B 109.1 . .
H27A C27 H27B 107.8 . .
C25 C28 H28A 109.5 . .
C25 C28 H28B 109.5 . .
H28A C28 H28B 109.5 . .
C25 C28 H28C 109.5 . .
H28A C28 H28C 109.5 . .
H28B C28 H28C 109.5 . .
O1 C30 O2 125.9(5) . .
O1 C30 C32 116.2(5) . .
O2 C30 C32 117.9(5) . .
C7 C32 C30 108.8(4) . .
C7 C32 H32A 109.9 . .
C30 C32 H32A 109.9 . .
C7 C32 H32B 109.9 . .
C30 C32 H32B 109.9 . .
H32A C32 H32B 108.3 . .
C27 C48 C49 114.0(4) . .
C27 C48 H48A 108.7 . .
C49 C48 H48A 108.7 . .
C27 C48 H48B 108.7 . .
C49 C48 H48B 108.7 . .
H48A C48 H48B 107.6 . .
C49 C49 C48 114.7(5) 3_656 .
C49 C49 H49A 108.6 3_656 .
C48 C49 H49A 108.6 . .
C49 C49 H49B 108.6 3_656 .
C48 C49 H49B 108.6 . .
H49A C49 H49B 107.6 . .

loop_
_geom_bond_atom_site_label_1
_geom_bond_atom_site_label_2
_geom_bond_distance
_geom_bond_site_symmetry_2
Zn1 N1 2.021(4) .
Zn1 O2 2.055(3) 3_566
Zn1 O1 2.049(3) .
Zn1 O3 2.070(3) 4_566
Zn1 O4 2.077(3) 2
Zn1 Zn1 3.0023(12) 3_566
O1 C30 1.245(5) .
O2 C30 1.259(6) .
O2 Zn1 2.055(3) 3_566
O3 C2 1.248(6) .
O3 Zn1 2.070(3) 4_565
O4 C2 1.254(6) .
O4 Zn1 2.077(3) 2_545
N1 C25 1.331(5) .
N1 C20 1.400(5) .
N2 C25 1.356(6) .
N2 C19 1.385(5) .
N2 C27 1.473(5) .
C2 C4 1.522(6) .
C4 C5 1.502(6) .
C4 H4A 0.9700 .
C4 H4B 0.9700 .
C5 C6 1.389(6) .
C5 C7 1.392(7) .
C6 C16 1.387(8) .
C6 H6 0.9300 .
C7 C14 1.389(7) .
C7 C32 1.509(6) .
C14 C15 1.377(8) .
C14 H14 0.9300 .
C15 C16 1.368(9) .
C15 H15 0.9300 .
C16 H16 0.9300 .
C18 C23 1.371(6) .
C18 C19 1.395(6) .
C18 H18 0.9300 .
C19 C20 1.383(6) .
C20 C21 1.399(6) .
C21 C22 1.381(6) .
C21 H21 0.9300 .
C22 C23 1.381(7) .
C22 H22 0.9300 .
C23 H23 0.9300 .
C25 C28 1.505(6) .
C27 C48 1.516(6) .
C27 H27A 0.9700 .
C27 H27B 0.9700 .
C28 H28A 0.9600 .
C28 H28B 0.9600 .
C28 H28C 0.9600 .
C30 C32 1.529(6) .
C32 H32A 0.9700 .
C32 H32B 0.9700 .
C48 C49 1.503(6) .
C48 H48A 0.9700 .
C48 H48B 0.9700 .
C49 C49 1.501(9) 3_656
C49 H49A 0.9700 .
C49 H49B 0.9700 .

loop_
_geom_torsion_atom_site_label_1
_geom_torsion_atom_site_label_2
_geom_torsion_atom_site_label_3
_geom_torsion_atom_site_label_4
_geom_torsion
_geom_torsion_site_symmetry_1
_geom_torsion_site_symmetry_4
N1 Zn1 O1 C30 174.2(4) . .
O2 Zn1 O1 C30 -5.1(7) 3_566 .
O3 Zn1 O1 C30 73.2(5) 4_566 .
O4 Zn1 O1 C30 -85.2(5) 2 .
Zn1 Zn1 O1 C30 0.5(4) 3_566 .
O2 Zn1 N1 C25 54.6(4) 3_566 .
O1 Zn1 N1 C25 -125.2(4) . .
O3 Zn1 N1 C25 -34.8(4) 4_566 .
O4 Zn1 N1 C25 146.1(4) 2 .
Zn1 Zn1 N1 C25 -84.9(7) 3_566 .
O2 Zn1 N1 C20 -127.9(4) 3_566 .
O1 Zn1 N1 C20 52.4(4) . .
O3 Zn1 N1 C20 142.7(4) 4_566 .
O4 Zn1 N1 C20 -36.4(4) 2 .
Zn1 Zn1 N1 C20 92.7(7) 3_566 .
Zn1 O3 C2 O4 -9.5(8) 4_565 .
Zn1 O3 C2 C4 167.7(3) 4_565 .
Zn1 O4 C2 O3 11.0(7) 2_545 .
Zn1 O4 C2 C4 -166.2(3) 2_545 .
O3 C2 C4 C5 127.5(5) . .
O4 C2 C4 C5 -55.0(6) . .
C2 C4 C5 C6 -78.9(6) . .
C2 C4 C5 C7 104.1(5) . .
C7 C5 C6 C16 -0.2(7) . .
C4 C5 C6 C16 -177.5(4) . .
C6 C5 C7 C14 0.6(7) . .
C4 C5 C7 C14 177.7(4) . .
C6 C5 C7 C32 -174.7(4) . .
C4 C5 C7 C32 2.4(7) . .
C5 C7 C14 C15 -0.9(7) . .
C32 C7 C14 C15 174.7(5) . .
C7 C14 C15 C16 0.7(9) . .
C14 C15 C16 C6 -0.3(9) . .
C5 C6 C16 C15 0.1(9) . .
C25 N2 C19 C20 0.7(5) . .
C27 N2 C19 C20 178.0(4) . .
C25 N2 C19 C18 179.6(5) . .
C27 N2 C19 C18 -3.2(8) . .
C23 C18 C19 N2 -178.4(5) . .
C23 C18 C19 C20 0.3(8) . .
N2 C19 C20 N1 -0.4(5) . .
C18 C19 C20 N1 -179.4(4) . .
N2 C19 C20 C21 178.0(4) . .
C18 C19 C20 C21 -0.9(7) . .
C25 N1 C20 C19 0.0(5) . .
Zn1 N1 C20 C19 -178.1(3) . .
C25 N1 C20 C21 -178.4(5) . .
Zn1 N1 C20 C21 3.6(7) . .
C19 C20 C21 C22 1.3(7) . .
N1 C20 C21 C22 179.5(5) . .
C20 C21 C22 C23 -1.2(8) . .
C19 C18 C23 C22 -0.1(8) . .
C21 C22 C23 C18 0.6(9) . .
C20 N1 C25 N2 0.5(5) . .
Zn1 N1 C25 N2 178.4(3) . .
C20 N1 C25 C28 -178.5(4) . .
Zn1 N1 C25 C28 -0.6(7) . .
C19 N2 C25 N1 -0.8(5) . .
C27 N2 C25 N1 -177.9(4) . .
C19 N2 C25 C28 178.2(4) . .
C27 N2 C25 C28 1.2(7) . .
C25 N2 C27 C48 99.6(5) . .
C19 N2 C27 C48 -77.0(6) . .
Zn1 O1 C30 O2 -5.3(8) . .
Zn1 O1 C30 C32 172.3(3) . .
Zn1 O2 C30 O1 8.2(7) 3_566 .
Zn1 O2 C30 C32 -169.4(3) 3_566 .
C14 C7 C32 C30 -69.8(6) . .
C5 C7 C32 C30 105.6(5) . .
O1 C30 C32 C7 -69.6(6) . .
O2 C30 C32 C7 108.2(5) . .
N2 C27 C48 C49 -65.5(6) . .
C27 C48 C49 C49 175.0(5) . 3_656
